data_7133290
loop_
_publ_author_name
'Witte, Robert'
'Kar, Sourav'
'Radacki, Krzysztof'
'H&#xe4;rterich, Marcel'
'Rang, Maximilian'
'Michel, Maximilian'
'Mihm, Cornelius'
'Czernetzki, Corinna'
'Br&#xfc;ckner, Tobias'
'Beck, Eva'
'Lutz, Sarah'
'Dewhurst, Rian D.'
'Braunschweig, Holger'

_publ_section_title
;
 Transition-metal-like coordination chemistry of dicoordinate borylenes
 with organic azides.
;
_journal_issue 65
_journal_name_full 'Chemical communications (Cambridge, England)'
_journal_page_first 8629
_journal_page_last 8632
_journal_paper_doi 10.1039/d4cc02923b
_journal_volume 60
_journal_year 2024
_chemical_formula_moiety 'C41 H59 B N4'
_chemical_formula_sum 'C41 H59 B N4'
_chemical_formula_weight 618.73
_space_group_crystal_system triclinic
_space_group_IT_number 2
_space_group_name_Hall '-P 1'
_space_group_name_H-M_alt 'P -1'
_atom_sites_solution_hydrogens geom
_atom_sites_solution_primary dual
_atom_sites_solution_secondary difmap
_audit_creation_method SHELXL-2018/3
_audit_update_record
;
2024-06-13 deposited with the CCDC.	2024-07-04 downloaded from the CCDC.
;
_cell_angle_alpha 81.921(18)
_cell_angle_beta 74.267(17)
_cell_angle_gamma 88.188(15)
_cell_formula_units_Z 2
_cell_length_a 9.959(2)
_cell_length_b 10.779(4)
_cell_length_c 18.206(6)
_cell_measurement_reflns_used 9914
_cell_measurement_temperature 100(2)
_cell_measurement_theta_max 26.74
_cell_measurement_theta_min 2.35
_cell_volume 1862.4(10)
_computing_cell_refinement 'Saint+ ver. V8.40A (Bruker AXS)'
_computing_data_collection 'APEX2 ver. 2014.9 (Bruker AXS)'
_computing_data_reduction 'Saint+ ver. V8.40A (Bruker AXS)'
_computing_molecular_graphics 'ShelXLe (Huebschle et all, 2011)'
_computing_publication_material 'SHELXL-2018/3 (Sheldrick, 2018)'
_computing_structure_refinement 'SHELXL-2018/3 (Sheldrick, 2018)'
_computing_structure_solution 'SHELXT (Sheldrick, 2014)'
_diffrn_ambient_temperature 100(2)
_diffrn_detector 'CMOS area detector (Photon II)'
_diffrn_detector_area_resol_mean 7.5
_diffrn_measured_fraction_theta_full 0.987
_diffrn_measured_fraction_theta_max 0.987
_diffrn_measurement_device_type 'Bruker D8 Quest'
_diffrn_measurement_method '\f and \w scans'
_diffrn_radiation_monochromator 'multi-layer mirror'
_diffrn_radiation_type MoK\a
_diffrn_radiation_wavelength 0.71073
_diffrn_reflns_av_R_equivalents 0.0679
_diffrn_reflns_av_unetI/netI 0.0435
_diffrn_reflns_Laue_measured_fraction_full 0.987
_diffrn_reflns_Laue_measured_fraction_max 0.987
_diffrn_reflns_limit_h_max 12
_diffrn_reflns_limit_h_min -12
_diffrn_reflns_limit_k_max 13
_diffrn_reflns_limit_k_min -13
_diffrn_reflns_limit_l_max 22
_diffrn_reflns_limit_l_min -22
_diffrn_reflns_number 42323
_diffrn_reflns_point_group_measured_fraction_full 0.987
_diffrn_reflns_point_group_measured_fraction_max 0.987
_diffrn_reflns_theta_full 26.000
_diffrn_reflns_theta_max 26.022
_diffrn_reflns_theta_min 2.690
_diffrn_source 'microfocus sealed tube (Incoatec ImS)'
_exptl_absorpt_coefficient_mu 0.064
_exptl_absorpt_correction_T_max 0.7454
_exptl_absorpt_correction_T_min 0.6467
_exptl_absorpt_correction_type multi-scan
_exptl_absorpt_process_details 'SadAbs 2016/2 (Bruker AXS)'
_exptl_crystal_colour orange
_exptl_crystal_density_diffrn 1.103
_exptl_crystal_description block
_exptl_crystal_F_000 676
_exptl_crystal_size_max 0.199
_exptl_crystal_size_mid 0.109
_exptl_crystal_size_min 0.089
_refine_diff_density_max 0.230
_refine_diff_density_min -0.223
_refine_diff_density_rms 0.041
_refine_ls_extinction_method none
_refine_ls_goodness_of_fit_ref 1.035
_refine_ls_hydrogen_treatment constr
_refine_ls_matrix_type full
_refine_ls_number_parameters 511
_refine_ls_number_reflns 7267
_refine_ls_number_restraints 463
_refine_ls_restrained_S_all 1.007
_refine_ls_R_factor_all 0.0715
_refine_ls_R_factor_gt 0.0474
_refine_ls_shift/su_max 0.002
_refine_ls_shift/su_mean 0.000
_refine_ls_structure_factor_coef Fsqd
_refine_ls_weighting_details 'w=1/[\s^2^(Fo^2^)+(0.0353P)^2^+0.8855P] where P=(Fo^2^+2Fc^2^)/3'
_refine_ls_weighting_scheme calc
_refine_ls_wR_factor_gt 0.0991
_refine_ls_wR_factor_ref 0.1126
_reflns_Friedel_coverage 0.000
_reflns_number_gt 5459
_reflns_number_total 7267
_reflns_threshold_expression 'I > 2\s(I)'
_cod_data_source_file d4cc02923b2.cif
_cod_data_source_block Compound4a
_cod_depositor_comments 'Adding full bibliography for 7133290--7133296.cif.'
_cod_database_code 7133290
_shelx_shelxl_version_number 2018/3
_shelx_space_group_comment
;
The symmetry employed for this shelxl refinement is uniquely defined
by the following loop, which should always be used as a source of
symmetry information in preference to the above space-group names.
They are only intended as comments.
;
_shelx_estimated_absorpt_t_min 0.987
_shelx_estimated_absorpt_t_max 0.994

loop_
_space_group_symop_operation_xyz
'x, y, z'
'-x, -y, -z'

loop_
_atom_site_label
_atom_site_type_symbol
_atom_site_fract_x
_atom_site_fract_y
_atom_site_fract_z
_atom_site_U_iso_or_equiv
_atom_site_adp_type
_atom_site_occupancy
_atom_site_site_symmetry_order
_atom_site_calc_flag
_atom_site_refinement_flags_posn
_atom_site_refinement_flags_adp
_atom_site_refinement_flags_occupancy
_atom_site_disorder_assembly
_atom_site_disorder_group
B1_1 B 0.3841(2) 0.63323(16) 0.24976(10) 0.0206(4) Uani 1 1 d . . . . .
N1_2 N 0.4040(9) 0.7292(9) 0.2864(4) 0.0216(9) Uani 0.875(3) 1 d D U P A 1
N2_2 N 0.4907(2) 0.77728(17) 0.31586(12) 0.0222(5) Uani 0.875(3) 1 d D U P A 1
N3_2 N 0.56014(18) 0.87610(16) 0.27619(9) 0.0224(4) Uani 0.875(3) 1 d D U P A 1
C3_2 C 0.6336(2) 0.93180(19) 0.31948(15) 0.0207(5) Uani 0.875(3) 1 d D U P A 1
C4_2 C 0.7418(2) 1.0125(2) 0.27627(12) 0.0221(5) Uani 0.875(3) 1 d D U P A 1
H4_2 H 0.761368 1.025797 0.221697 0.026 Uiso 0.875(3) 1 calc R U P A 1
C5_2 C 0.8215(3) 1.0739(2) 0.31252(14) 0.0254(6) Uani 0.875(3) 1 d D U P A 1
H5_2 H 0.895822 1.127841 0.282609 0.031 Uiso 0.875(3) 1 calc R U P A 1
C6_2 C 0.7923(5) 1.0561(4) 0.39237(17) 0.0274(7) Uani 0.875(3) 1 d D U P A 1
H6_2 H 0.847181 1.096874 0.417279 0.033 Uiso 0.875(3) 1 calc R U P A 1
C7_2 C 0.6821(4) 0.9781(3) 0.43546(18) 0.0288(6) Uani 0.875(3) 1 d D U P A 1
H7_2 H 0.660498 0.967222 0.490104 0.035 Uiso 0.875(3) 1 calc R U P A 1
C8_2 C 0.6037(2) 0.91622(19) 0.39971(16) 0.0249(5) Uani 0.875(3) 1 d D U P A 1
H8_2 H 0.529041 0.862802 0.429877 0.030 Uiso 0.875(3) 1 calc R U P A 1
N1_12 N 0.413(7) 0.738(7) 0.279(3) 0.021(3) Uani 0.125(3) 1 d D U P A 2
N2_12 N 0.5049(18) 0.8135(15) 0.2881(8) 0.0217(19) Uani 0.125(3) 1 d D U P A 2
N3_12 N 0.5145(12) 0.8047(10) 0.3575(6) 0.0241(16) Uani 0.125(3) 1 d D U P A 2
C3_12 C 0.6079(15) 0.8977(14) 0.3615(11) 0.0224(17) Uani 0.125(3) 1 d D U P A 2
C4_12 C 0.6937(19) 0.9670(16) 0.2991(10) 0.0226(17) Uani 0.125(3) 1 d D U P A 2
H4_12 H 0.686771 0.957255 0.249160 0.027 Uiso 0.125(3) 1 calc R U P A 2
C5_12 C 0.791(2) 1.051(2) 0.3056(12) 0.026(2) Uani 0.125(3) 1 d D U P A 2
H5_12 H 0.854119 1.094684 0.261280 0.031 Uiso 0.125(3) 1 calc R U P A 2
C6_12 C 0.792(4) 1.070(3) 0.3787(13) 0.028(2) Uani 0.125(3) 1 d D U P A 2
H6_12 H 0.849777 1.133157 0.386227 0.033 Uiso 0.125(3) 1 calc R U P A 2
C7_12 C 0.707(3) 0.995(3) 0.4415(14) 0.028(2) Uani 0.125(3) 1 d D U P A 2
H7_12 H 0.713031 1.003093 0.491782 0.034 Uiso 0.125(3) 1 calc R U P A 2
C8_12 C 0.6162(19) 0.9088(16) 0.4336(10) 0.029(2) Uani 0.125(3) 1 d D U P A 2
H8_12 H 0.559954 0.858146 0.477338 0.035 Uiso 0.125(3) 1 calc R U P A 2
C1_3 C 0.50486(17) 0.54159(14) 0.21223(9) 0.0199(3) Uani 1 1 d . . . . .
C2_3 C 0.53808(17) 0.43243(14) 0.25639(9) 0.0210(3) Uani 1 1 d . . . . .
C3_3 C 0.64191(18) 0.35260(15) 0.22239(9) 0.0232(4) Uani 1 1 d . . . . .
H3_3 H 0.662614 0.279358 0.252881 0.028 Uiso 1 1 calc R U . . .
C4_3 C 0.71631(18) 0.37663(15) 0.14522(9) 0.0236(4) Uani 1 1 d . . . . .
C5_3 C 0.68696(18) 0.48641(15) 0.10268(9) 0.0240(4) Uani 1 1 d . . . . .
H5_3 H 0.738391 0.505643 0.050247 0.029 Uiso 1 1 calc R U . . .
C6_3 C 0.58413(17) 0.56950(14) 0.13458(9) 0.0208(3) Uani 1 1 d . . . . .
C1_4 C 0.14065(17) 0.81225(14) 0.30402(9) 0.0196(3) Uani 1 1 d . . . . .
C2_4 C 0.18027(17) 0.92504(14) 0.25455(9) 0.0227(4) Uani 1 1 d . . . . .
C3_4 C 0.19091(19) 1.03108(15) 0.28891(10) 0.0271(4) Uani 1 1 d . . . . .
H3_4 H 0.218192 1.108713 0.257084 0.033 Uiso 1 1 calc R U . . .
C4_4 C 0.16305(19) 1.02620(15) 0.36731(10) 0.0280(4) Uani 1 1 d . . . . .
H4_4 H 0.168993 1.100142 0.389197 0.034 Uiso 1 1 calc R U . . .
C5_4 C 0.12636(19) 0.91360(15) 0.41433(10) 0.0263(4) Uani 1 1 d . . . . .
H5_4 H 0.107767 0.911134 0.468532 0.032 Uiso 1 1 calc R U . . .
C6_4 C 0.11596(17) 0.80376(14) 0.38432(9) 0.0214(3) Uani 1 1 d . . . . .
C1_5 C 0.22485(17) 0.61898(14) 0.24855(9) 0.0191(3) Uani 1 1 d . . . . .
C2_5 C 0.16689(18) 0.51550(15) 0.21641(10) 0.0235(4) Uani 1 1 d . . . . .
C3_5 C 0.00800(18) 0.53092(15) 0.24512(10) 0.0265(4) Uani 1 1 d . . . . .
H3A_5 H -0.037255 0.514866 0.205170 0.032 Uiso 1 1 calc R U . . .
H3AB_5 H -0.030534 0.471132 0.292230 0.032 Uiso 1 1 calc R U . . .
C4_5 C -0.01795(17) 0.66555(15) 0.26235(10) 0.0236(4) Uani 1 1 d . . . . .
N5_5 N 0.12446(14) 0.69827(11) 0.27179(7) 0.0183(3) Uani 1 1 d . . . . .
C6_5 C 0.2078(2) 0.38293(15) 0.24492(12) 0.0330(4) Uani 1 1 d . . . . .
H6A_5 H 0.308307 0.371750 0.223801 0.049 Uiso 1 1 calc R U . . .
H6B_5 H 0.156621 0.321441 0.227888 0.049 Uiso 1 1 calc R U . . .
H6C_5 H 0.184743 0.370785 0.301321 0.049 Uiso 1 1 calc R U . . .
C7_5 C 0.2228(2) 0.54024(18) 0.12830(10) 0.0321(4) Uani 1 1 d . . . . .
H7A_5 H 0.179720 0.480923 0.105203 0.048 Uiso 1 1 calc R U . . .
H7B_5 H 0.324254 0.529543 0.113674 0.048 Uiso 1 1 calc R U . . .
H7C_5 H 0.200096 0.626042 0.109802 0.048 Uiso 1 1 calc R U . . .
C8_5 C -0.0513(2) 0.75318(17) 0.19618(11) 0.0312(4) Uani 1 1 d . . . . .
H8A_5 H 0.024048 0.749887 0.148985 0.047 Uiso 1 1 calc R U . . .
H8B_5 H -0.060362 0.839069 0.208737 0.047 Uiso 1 1 calc R U . . .
H8C_5 H -0.139164 0.726841 0.188355 0.047 Uiso 1 1 calc R U . . .
C9_5 C -0.13454(18) 0.67556(17) 0.33525(10) 0.0299(4) Uani 1 1 d . . . . .
H9A_5 H -0.224464 0.659194 0.326073 0.045 Uiso 1 1 calc R U . . .
H9B_5 H -0.134444 0.760022 0.349333 0.045 Uiso 1 1 calc R U . . .
H9C_5 H -0.119764 0.613908 0.377266 0.045 Uiso 1 1 calc R U . . .
C1_6 C 0.22382(18) 0.93835(15) 0.16697(10) 0.0256(4) Uani 1 1 d . . . . .
H1_6 H 0.213943 0.854647 0.151197 0.031 Uiso 1 1 calc R U . . .
C2_6 C 0.37734(19) 0.97942(16) 0.13590(11) 0.0316(4) Uani 1 1 d . . . . .
H2A_6 H 0.408306 0.975609 0.080380 0.047 Uiso 1 1 calc R U . . .
H2B_6 H 0.434597 0.923399 0.162018 0.047 Uiso 1 1 calc R U . . .
H2C_6 H 0.387120 1.065466 0.145470 0.047 Uiso 1 1 calc R U . . .
C3_6 C 0.1335(2) 1.03269(17) 0.13032(11) 0.0338(4) Uani 1 1 d . . . . .
H3A_6 H 0.159352 1.031783 0.074484 0.051 Uiso 1 1 calc R U . . .
H3B_6 H 0.148713 1.116905 0.141102 0.051 Uiso 1 1 calc R U . . .
H3C_6 H 0.034886 1.009499 0.152009 0.051 Uiso 1 1 calc R U . . .
C1_7 C 0.08900(19) 0.68162(15) 0.43953(9) 0.0250(4) Uani 1 1 d . . . . .
H1_7 H 0.075994 0.613440 0.410032 0.030 Uiso 1 1 calc R U . . .
C2_7 C 0.2145(2) 0.64787(16) 0.47211(10) 0.0301(4) Uani 1 1 d . . . . .
H2A_7 H 0.298762 0.643894 0.429555 0.045 Uiso 1 1 calc R U . . .
H2B_7 H 0.197980 0.566256 0.504561 0.045 Uiso 1 1 calc R U . . .
H2C_7 H 0.226922 0.711932 0.502995 0.045 Uiso 1 1 calc R U . . .
C3_7 C -0.0432(2) 0.68768(17) 0.50592(10) 0.0325(4) Uani 1 1 d . . . . .
H3A_7 H -0.121388 0.716730 0.485003 0.049 Uiso 1 1 calc R U . . .
H3B_7 H -0.028080 0.746050 0.539640 0.049 Uiso 1 1 calc R U . . .
H3C_7 H -0.064759 0.604145 0.535524 0.049 Uiso 1 1 calc R U . . .
C1_8 C 0.56360(18) 0.69248(14) 0.08649(9) 0.0224(4) Uani 1 1 d . . . . .
H1_8 H 0.469066 0.724607 0.110947 0.027 Uiso 1 1 calc R U . . .
C2_8 C 0.67129(18) 0.78962(15) 0.08858(10) 0.0257(4) Uani 1 1 d . . . . .
H2A_8 H 0.765516 0.757563 0.068886 0.039 Uiso 1 1 calc R U . . .
H2B_8 H 0.658072 0.805598 0.141750 0.039 Uiso 1 1 calc R U . . .
H2C_8 H 0.659087 0.867778 0.056438 0.039 Uiso 1 1 calc R U . . .
C3_8 C 0.5701(2) 0.68148(16) 0.00283(10) 0.0293(4) Uani 1 1 d . . . . .
H3A_8 H 0.541687 0.760952 -0.021808 0.044 Uiso 1 1 calc R U . . .
H3B_8 H 0.507016 0.614397 0.001425 0.044 Uiso 1 1 calc R U . . .
H3C_8 H 0.665664 0.662026 -0.024784 0.044 Uiso 1 1 calc R U . . .
C1_9 C 0.82060(19) 0.27964(15) 0.11051(10) 0.0267(4) Uani 1 1 d . . . . .
H1_9 H 0.852761 0.230952 0.153481 0.032 Uiso 1 1 calc R U . . .
C2_9 C 0.7491(2) 0.18711(18) 0.07641(12) 0.0388(5) Uani 1 1 d . . . . .
H2A_9 H 0.715952 0.232024 0.034072 0.058 Uiso 1 1 calc R U . . .
H2B_9 H 0.669744 0.147327 0.116429 0.058 Uiso 1 1 calc R U . . .
H2C_9 H 0.815796 0.122773 0.056921 0.058 Uiso 1 1 calc R U . . .
C3_9 C 0.9491(2) 0.33625(17) 0.05066(11) 0.0333(4) Uani 1 1 d . . . . .
H3A_9 H 1.017297 0.270174 0.036539 0.050 Uiso 1 1 calc R U . . .
H3B_9 H 0.990432 0.399304 0.071999 0.050 Uiso 1 1 calc R U . . .
H3C_9 H 0.922677 0.375831 0.004810 0.050 Uiso 1 1 calc R U . . .
C1_10 C 0.46378(18) 0.40132(15) 0.34179(9) 0.0231(4) Uani 1 1 d . . . . .
H1_10 H 0.370880 0.443334 0.350861 0.028 Uiso 1 1 calc R U . . .
C2_10 C 0.5443(2) 0.45451(17) 0.39094(10) 0.0319(4) Uani 1 1 d . . . . .
H2A_10 H 0.638283 0.419010 0.380886 0.048 Uiso 1 1 calc R U . . .
H2B_10 H 0.495377 0.432760 0.445570 0.048 Uiso 1 1 calc R U . . .
H2C_10 H 0.550815 0.545871 0.377887 0.048 Uiso 1 1 calc R U . . .
C3_10 C 0.4374(2) 0.26121(16) 0.36881(10) 0.0313(4) Uani 1 1 d . . . . .
H3A_10 H 0.396426 0.225220 0.333241 0.047 Uiso 1 1 calc R U . . .
H3B_10 H 0.373024 0.249090 0.420613 0.047 Uiso 1 1 calc R U . . .
H3C_10 H 0.525874 0.219522 0.369897 0.047 Uiso 1 1 calc R U . . .

loop_
_atom_site_aniso_label
_atom_site_aniso_U_11
_atom_site_aniso_U_22
_atom_site_aniso_U_33
_atom_site_aniso_U_23
_atom_site_aniso_U_13
_atom_site_aniso_U_12
B1_1 0.0222(10) 0.0194(8) 0.0196(9) -0.0014(7) -0.0051(7) -0.0006(7)
N1_2 0.0195(17) 0.0210(19) 0.026(2) -0.0057(15) -0.0080(17) -0.0009(9)
N2_2 0.0183(9) 0.0193(10) 0.0286(11) -0.0061(7) -0.0044(9) 0.0004(7)
N3_2 0.0217(9) 0.0195(8) 0.0267(9) -0.0063(6) -0.0061(7) -0.0014(7)
C3_2 0.0206(11) 0.0169(10) 0.0256(12) -0.0059(9) -0.0065(9) 0.0032(8)
C4_2 0.0213(11) 0.0202(10) 0.0262(10) -0.0053(8) -0.0081(9) 0.0009(8)
C5_2 0.0242(14) 0.0232(12) 0.0333(12) -0.0073(9) -0.0132(9) -0.0023(8)
C6_2 0.0308(12) 0.0272(14) 0.0298(14) -0.0065(11) -0.0160(13) -0.0024(11)
C7_2 0.0292(18) 0.0284(15) 0.0308(12) -0.0081(9) -0.0097(10) -0.0007(11)
C8_2 0.0242(11) 0.0243(9) 0.0273(12) -0.0070(10) -0.0071(10) -0.0004(8)
N1_12 0.020(4) 0.017(4) 0.025(4) -0.007(4) -0.004(4) -0.001(4)
N2_12 0.021(3) 0.019(3) 0.027(3) -0.009(3) -0.006(3) 0.001(3)
N3_12 0.023(3) 0.025(3) 0.027(3) -0.007(3) -0.009(3) -0.002(3)
C3_12 0.022(3) 0.024(3) 0.024(3) -0.007(3) -0.009(3) -0.001(3)
C4_12 0.023(3) 0.022(3) 0.025(3) -0.007(3) -0.008(3) -0.001(3)
C5_12 0.026(3) 0.026(3) 0.029(3) -0.006(3) -0.011(3) -0.003(3)
C6_12 0.027(3) 0.026(3) 0.033(3) -0.008(3) -0.012(3) -0.003(3)
C7_12 0.029(4) 0.028(3) 0.032(3) -0.010(3) -0.013(3) -0.004(3)
C8_12 0.031(4) 0.031(4) 0.030(3) -0.010(3) -0.012(3) -0.003(3)
C1_3 0.0188(9) 0.0195(7) 0.0230(8) -0.0054(6) -0.0072(7) 0.0002(6)
C2_3 0.0182(9) 0.0209(8) 0.0250(8) -0.0040(6) -0.0070(7) -0.0009(6)
C3_3 0.0233(9) 0.0190(8) 0.0274(9) -0.0010(6) -0.0083(7) 0.0022(6)
C4_3 0.0193(9) 0.0239(8) 0.0272(9) -0.0062(7) -0.0045(7) 0.0018(7)
C5_3 0.0237(9) 0.0260(8) 0.0211(8) -0.0034(6) -0.0039(7) 0.0011(7)
C6_3 0.0189(9) 0.0207(8) 0.0233(8) -0.0036(6) -0.0063(7) 0.0001(6)
C1_4 0.0185(9) 0.0165(7) 0.0246(8) -0.0062(6) -0.0055(7) 0.0019(6)
C2_4 0.0191(9) 0.0199(8) 0.0279(9) -0.0028(6) -0.0050(7) 0.0030(6)
C3_4 0.0258(10) 0.0182(8) 0.0365(10) -0.0030(7) -0.0072(8) 0.0003(7)
C4_4 0.0283(10) 0.0210(8) 0.0382(10) -0.0131(7) -0.0104(8) 0.0007(7)
C5_4 0.0276(10) 0.0273(9) 0.0263(9) -0.0102(7) -0.0081(7) 0.0022(7)
C6_4 0.0182(9) 0.0212(8) 0.0248(8) -0.0053(6) -0.0048(7) 0.0016(6)
C1_5 0.0214(9) 0.0176(7) 0.0181(8) -0.0028(6) -0.0046(6) 0.0000(6)
C2_5 0.0234(9) 0.0216(8) 0.0299(9) -0.0105(7) -0.0112(7) 0.0003(7)
C3_5 0.0231(9) 0.0243(8) 0.0356(10) -0.0099(7) -0.0107(8) -0.0025(7)
C4_5 0.0175(9) 0.0237(8) 0.0318(9) -0.0073(7) -0.0086(7) -0.0006(7)
N5_5 0.0175(7) 0.0177(6) 0.0204(7) -0.0032(5) -0.0060(5) -0.0007(5)
C6_5 0.0305(11) 0.0203(8) 0.0535(12) -0.0108(8) -0.0174(9) 0.0000(7)
C7_5 0.0297(11) 0.0413(10) 0.0313(10) -0.0188(8) -0.0117(8) 0.0025(8)
C8_5 0.0264(10) 0.0334(9) 0.0379(10) -0.0056(8) -0.0156(8) 0.0040(8)
C9_5 0.0182(9) 0.0333(9) 0.0378(10) -0.0087(8) -0.0049(8) -0.0018(7)
C1_6 0.0266(10) 0.0222(8) 0.0258(9) 0.0000(7) -0.0051(7) 0.0017(7)
C2_6 0.0291(10) 0.0268(9) 0.0331(10) 0.0025(7) -0.0019(8) 0.0006(7)
C3_6 0.0338(11) 0.0322(10) 0.0324(10) 0.0027(8) -0.0078(8) 0.0052(8)
C1_7 0.0310(10) 0.0214(8) 0.0214(8) -0.0051(6) -0.0039(7) -0.0005(7)
C2_7 0.0378(11) 0.0278(9) 0.0246(9) -0.0014(7) -0.0094(8) 0.0008(8)
C3_7 0.0353(11) 0.0302(9) 0.0274(9) -0.0050(7) 0.0003(8) -0.0013(8)
C1_8 0.0217(9) 0.0231(8) 0.0215(8) -0.0029(6) -0.0051(7) 0.0043(7)
C2_8 0.0231(9) 0.0256(8) 0.0262(9) -0.0021(7) -0.0036(7) 0.0004(7)
C3_8 0.0375(11) 0.0261(9) 0.0248(9) -0.0021(7) -0.0101(8) 0.0017(8)
C1_9 0.0253(10) 0.0254(8) 0.0280(9) -0.0045(7) -0.0054(7) 0.0078(7)
C2_9 0.0355(12) 0.0316(10) 0.0514(12) -0.0160(9) -0.0103(10) 0.0040(8)
C3_9 0.0274(10) 0.0329(10) 0.0371(10) -0.0072(8) -0.0039(8) 0.0061(8)
C1_10 0.0212(9) 0.0223(8) 0.0239(8) -0.0012(6) -0.0037(7) 0.0001(6)
C2_10 0.0344(11) 0.0367(10) 0.0252(9) -0.0040(7) -0.0088(8) -0.0016(8)
C3_10 0.0323(11) 0.0247(9) 0.0313(10) 0.0011(7) -0.0011(8) -0.0020(7)

loop_
_atom_type_symbol
_atom_type_description
_atom_type_scat_dispersion_real
_atom_type_scat_dispersion_imag
_atom_type_scat_source
C C 0.0033 0.0016 'International Tables Vol C Tables 4.2.6.8 and 6.1.1.4'
H H 0.0000 0.0000 'International Tables Vol C Tables 4.2.6.8 and 6.1.1.4'
B B 0.0013 0.0007 'International Tables Vol C Tables 4.2.6.8 and 6.1.1.4'
N N 0.0061 0.0033 'International Tables Vol C Tables 4.2.6.8 and 6.1.1.4'

loop_
_exptl_crystal_face_index_h
_exptl_crystal_face_index_k
_exptl_crystal_face_index_l
_exptl_crystal_face_perp_dist
2.00 -1.00 1.00 0.0430
0.00 1.00 1.00 0.0710
0.00 -1.00 -1.00 0.0080
-2.00 0.00 -1.00 0.0200
0.00 -1.00 2.00 0.0500
0.00 1.00 -2.00 0.0220

loop_
_geom_angle_atom_site_label_1
_geom_angle_atom_site_label_2
_geom_angle_atom_site_label_3
_geom_angle
_geom_angle_site_symmetry_1
_geom_angle_site_symmetry_3
_geom_angle_publ_flag
N1_12 B1_1 C1_3 122(3) . . ?
N1_2 B1_1 C1_3 124.2(5) . . ?
N1_12 B1_1 C1_5 115(3) . . ?
N1_2 B1_1 C1_5 112.9(5) . . ?
C1_3 B1_1 C1_5 122.85(14) . . ?
N2_2 N1_2 B1_1 143.8(10) . . ?
N1_2 N2_2 N3_2 117.0(4) . . ?
N2_2 N3_2 C3_2 111.57(18) . . ?
C4_2 C3_2 C8_2 118.95(19) . . ?
C4_2 C3_2 N3_2 115.1(2) . . ?
C8_2 C3_2 N3_2 125.9(2) . . ?
C5_2 C4_2 C3_2 120.5(2) . . ?
C5_2 C4_2 H4_2 119.7 . . ?
C3_2 C4_2 H4_2 119.7 . . ?
C6_2 C5_2 C4_2 120.0(2) . . ?
C6_2 C5_2 H5_2 120.0 . . ?
C4_2 C5_2 H5_2 120.0 . . ?
C5_2 C6_2 C7_2 119.4(3) . . ?
C5_2 C6_2 H6_2 120.3 . . ?
C7_2 C6_2 H6_2 120.3 . . ?
C8_2 C7_2 C6_2 120.8(3) . . ?
C8_2 C7_2 H7_2 119.6 . . ?
C6_2 C7_2 H7_2 119.6 . . ?
C7_2 C8_2 C3_2 120.3(2) . . ?
C7_2 C8_2 H8_2 119.8 . . ?
C3_2 C8_2 H8_2 119.8 . . ?
B1_1 N1_12 N2_12 149(7) . . ?
N3_12 N2_12 N1_12 114(3) . . ?
N2_12 N3_12 C3_12 108.8(13) . . ?
C8_12 C3_12 C4_12 120.1(13) . . ?
C8_12 C3_12 N3_12 115.3(15) . . ?
C4_12 C3_12 N3_12 124.5(15) . . ?
C3_12 C4_12 C5_12 122.5(13) . . ?
C3_12 C4_12 H4_12 118.7 . . ?
C5_12 C4_12 H4_12 118.7 . . ?
C6_12 C5_12 C4_12 117.5(16) . . ?
C6_12 C5_12 H5_12 121.2 . . ?
C4_12 C5_12 H5_12 121.2 . . ?
C5_12 C6_12 C7_12 118.6(19) . . ?
C5_12 C6_12 H6_12 120.7 . . ?
C7_12 C6_12 H6_12 120.7 . . ?
C8_12 C7_12 C6_12 122.6(19) . . ?
C8_12 C7_12 H7_12 118.7 . . ?
C6_12 C7_12 H7_12 118.7 . . ?
C3_12 C8_12 C7_12 118.4(16) . . ?
C3_12 C8_12 H8_12 120.8 . . ?
C7_12 C8_12 H8_12 120.8 . . ?
C2_3 C1_3 C6_3 118.14(14) . . ?
C2_3 C1_3 B1_1 120.84(14) . . ?
C6_3 C1_3 B1_1 120.98(14) . . ?
C3_3 C2_3 C1_3 120.04(15) . . ?
C3_3 C2_3 C1_10 118.99(14) . . ?
C1_3 C2_3 C1_10 120.96(14) . . ?
C4_3 C3_3 C2_3 122.13(15) . . ?
C4_3 C3_3 H3_3 118.9 . . ?
C2_3 C3_3 H3_3 118.9 . . ?
C5_3 C4_3 C3_3 117.68(15) . . ?
C5_3 C4_3 C1_9 123.22(15) . . ?
C3_3 C4_3 C1_9 119.04(15) . . ?
C4_3 C5_3 C6_3 122.07(15) . . ?
C4_3 C5_3 H5_3 119.0 . . ?
C6_3 C5_3 H5_3 119.0 . . ?
C5_3 C6_3 C1_3 119.83(14) . . ?
C5_3 C6_3 C1_8 119.50(14) . . ?
C1_3 C6_3 C1_8 120.59(14) . . ?
C2_4 C1_4 C6_4 122.39(14) . . ?
C2_4 C1_4 N5_5 119.66(14) . . ?
C6_4 C1_4 N5_5 117.96(13) . . ?
C3_4 C2_4 C1_4 116.93(15) . . ?
C3_4 C2_4 C1_6 117.66(15) . . ?
C1_4 C2_4 C1_6 125.21(14) . . ?
C4_4 C3_4 C2_4 121.85(16) . . ?
C4_4 C3_4 H3_4 119.1 . . ?
C2_4 C3_4 H3_4 119.1 . . ?
C3_4 C4_4 C5_4 119.85(15) . . ?
C3_4 C4_4 H4_4 120.1 . . ?
C5_4 C4_4 H4_4 120.1 . . ?
C4_4 C5_4 C6_4 121.61(16) . . ?
C4_4 C5_4 H5_4 119.2 . . ?
C6_4 C5_4 H5_4 119.2 . . ?
C5_4 C6_4 C1_4 117.32(15) . . ?
C5_4 C6_4 C1_7 118.10(15) . . ?
C1_4 C6_4 C1_7 124.43(14) . . ?
N5_5 C1_5 C2_5 108.87(14) . . ?
N5_5 C1_5 B1_1 125.32(14) . . ?
C2_5 C1_5 B1_1 125.73(13) . . ?
C1_5 C2_5 C6_5 114.16(14) . . ?
C1_5 C2_5 C7_5 107.07(14) . . ?
C6_5 C2_5 C7_5 109.00(14) . . ?
C1_5 C2_5 C3_5 103.52(13) . . ?
C6_5 C2_5 C3_5 109.74(14) . . ?
C7_5 C2_5 C3_5 113.36(14) . . ?
C4_5 C3_5 C2_5 106.91(13) . . ?
C4_5 C3_5 H3A_5 110.3 . . ?
C2_5 C3_5 H3A_5 110.3 . . ?
C4_5 C3_5 H3AB_5 110.3 . . ?
C2_5 C3_5 H3AB_5 110.3 . . ?
H3A_5 C3_5 H3AB_5 108.6 . . ?
C9_5 C4_5 C3_5 112.85(14) . . ?
C9_5 C4_5 C8_5 108.28(15) . . ?
C3_5 C4_5 C8_5 112.91(14) . . ?
C9_5 C4_5 N5_5 111.75(14) . . ?
C3_5 C4_5 N5_5 100.36(12) . . ?
C8_5 C4_5 N5_5 110.59(13) . . ?
C1_5 N5_5 C1_4 125.05(14) . . ?
C1_5 N5_5 C4_5 115.25(13) . . ?
C1_4 N5_5 C4_5 119.70(12) . . ?
C2_5 C6_5 H6A_5 109.5 . . ?
C2_5 C6_5 H6B_5 109.5 . . ?
H6A_5 C6_5 H6B_5 109.5 . . ?
C2_5 C6_5 H6C_5 109.5 . . ?
H6A_5 C6_5 H6C_5 109.5 . . ?
H6B_5 C6_5 H6C_5 109.5 . . ?
C2_5 C7_5 H7A_5 109.5 . . ?
C2_5 C7_5 H7B_5 109.5 . . ?
H7A_5 C7_5 H7B_5 109.5 . . ?
C2_5 C7_5 H7C_5 109.5 . . ?
H7A_5 C7_5 H7C_5 109.5 . . ?
H7B_5 C7_5 H7C_5 109.5 . . ?
C4_5 C8_5 H8A_5 109.5 . . ?
C4_5 C8_5 H8B_5 109.5 . . ?
H8A_5 C8_5 H8B_5 109.5 . . ?
C4_5 C8_5 H8C_5 109.5 . . ?
H8A_5 C8_5 H8C_5 109.5 . . ?
H8B_5 C8_5 H8C_5 109.5 . . ?
C4_5 C9_5 H9A_5 109.5 . . ?
C4_5 C9_5 H9B_5 109.5 . . ?
H9A_5 C9_5 H9B_5 109.5 . . ?
C4_5 C9_5 H9C_5 109.5 . . ?
H9A_5 C9_5 H9C_5 109.5 . . ?
H9B_5 C9_5 H9C_5 109.5 . . ?
C2_4 C1_6 C2_6 110.12(15) . . ?
C2_4 C1_6 C3_6 112.58(14) . . ?
C2_6 C1_6 C3_6 109.08(14) . . ?
C2_4 C1_6 H1_6 108.3 . . ?
C2_6 C1_6 H1_6 108.3 . . ?
C3_6 C1_6 H1_6 108.3 . . ?
C1_6 C2_6 H2A_6 109.5 . . ?
C1_6 C2_6 H2B_6 109.5 . . ?
H2A_6 C2_6 H2B_6 109.5 . . ?
C1_6 C2_6 H2C_6 109.5 . . ?
H2A_6 C2_6 H2C_6 109.5 . . ?
H2B_6 C2_6 H2C_6 109.5 . . ?
C1_6 C3_6 H3A_6 109.5 . . ?
C1_6 C3_6 H3B_6 109.5 . . ?
H3A_6 C3_6 H3B_6 109.5 . . ?
C1_6 C3_6 H3C_6 109.5 . . ?
H3A_6 C3_6 H3C_6 109.5 . . ?
H3B_6 C3_6 H3C_6 109.5 . . ?
C6_4 C1_7 C3_7 112.01(14) . . ?
C6_4 C1_7 C2_7 110.70(14) . . ?
C3_7 C1_7 C2_7 109.69(15) . . ?
C6_4 C1_7 H1_7 108.1 . . ?
C3_7 C1_7 H1_7 108.1 . . ?
C2_7 C1_7 H1_7 108.1 . . ?
C1_7 C2_7 H2A_7 109.5 . . ?
C1_7 C2_7 H2B_7 109.5 . . ?
H2A_7 C2_7 H2B_7 109.5 . . ?
C1_7 C2_7 H2C_7 109.5 . . ?
H2A_7 C2_7 H2C_7 109.5 . . ?
H2B_7 C2_7 H2C_7 109.5 . . ?
C1_7 C3_7 H3A_7 109.5 . . ?
C1_7 C3_7 H3B_7 109.5 . . ?
H3A_7 C3_7 H3B_7 109.5 . . ?
C1_7 C3_7 H3C_7 109.5 . . ?
H3A_7 C3_7 H3C_7 109.5 . . ?
H3B_7 C3_7 H3C_7 109.5 . . ?
C6_3 C1_8 C3_8 114.54(13) . . ?
C6_3 C1_8 C2_8 109.90(14) . . ?
C3_8 C1_8 C2_8 109.49(14) . . ?
C6_3 C1_8 H1_8 107.5 . . ?
C3_8 C1_8 H1_8 107.5 . . ?
C2_8 C1_8 H1_8 107.5 . . ?
C1_8 C2_8 H2A_8 109.5 . . ?
C1_8 C2_8 H2B_8 109.5 . . ?
H2A_8 C2_8 H2B_8 109.5 . . ?
C1_8 C2_8 H2C_8 109.5 . . ?
H2A_8 C2_8 H2C_8 109.5 . . ?
H2B_8 C2_8 H2C_8 109.5 . . ?
C1_8 C3_8 H3A_8 109.5 . . ?
C1_8 C3_8 H3B_8 109.5 . . ?
H3A_8 C3_8 H3B_8 109.5 . . ?
C1_8 C3_8 H3C_8 109.5 . . ?
H3A_8 C3_8 H3C_8 109.5 . . ?
H3B_8 C3_8 H3C_8 109.5 . . ?
C3_9 C1_9 C4_3 113.86(14) . . ?
C3_9 C1_9 C2_9 110.22(15) . . ?
C4_3 C1_9 C2_9 110.34(15) . . ?
C3_9 C1_9 H1_9 107.4 . . ?
C4_3 C1_9 H1_9 107.4 . . ?
C2_9 C1_9 H1_9 107.4 . . ?
C1_9 C2_9 H2A_9 109.5 . . ?
C1_9 C2_9 H2B_9 109.5 . . ?
H2A_9 C2_9 H2B_9 109.5 . . ?
C1_9 C2_9 H2C_9 109.5 . . ?
H2A_9 C2_9 H2C_9 109.5 . . ?
H2B_9 C2_9 H2C_9 109.5 . . ?
C1_9 C3_9 H3A_9 109.5 . . ?
C1_9 C3_9 H3B_9 109.5 . . ?
H3A_9 C3_9 H3B_9 109.5 . . ?
C1_9 C3_9 H3C_9 109.5 . . ?
H3A_9 C3_9 H3C_9 109.5 . . ?
H3B_9 C3_9 H3C_9 109.5 . . ?
C2_3 C1_10 C2_10 110.76(14) . . ?
C2_3 C1_10 C3_10 113.82(13) . . ?
C2_10 C1_10 C3_10 109.67(14) . . ?
C2_3 C1_10 H1_10 107.4 . . ?
C2_10 C1_10 H1_10 107.4 . . ?
C3_10 C1_10 H1_10 107.4 . . ?
C1_10 C2_10 H2A_10 109.5 . . ?
C1_10 C2_10 H2B_10 109.5 . . ?
H2A_10 C2_10 H2B_10 109.5 . . ?
C1_10 C2_10 H2C_10 109.5 . . ?
H2A_10 C2_10 H2C_10 109.5 . . ?
H2B_10 C2_10 H2C_10 109.5 . . ?
C1_10 C3_10 H3A_10 109.5 . . ?
C1_10 C3_10 H3B_10 109.5 . . ?
H3A_10 C3_10 H3B_10 109.5 . . ?
C1_10 C3_10 H3C_10 109.5 . . ?
H3A_10 C3_10 H3C_10 109.5 . . ?
H3B_10 C3_10 H3C_10 109.5 . . ?

loop_
_geom_bond_atom_site_label_1
_geom_bond_atom_site_label_2
_geom_bond_distance
_geom_bond_site_symmetry_2
_geom_bond_publ_flag
B1_1 N1_12 1.38(5) . ?
B1_1 N1_2 1.354(7) . ?
B1_1 C1_3 1.599(2) . ?
B1_1 C1_5 1.605(3) . ?
N1_2 N2_2 1.288(4) . ?
N2_2 N3_2 1.301(2) . ?
N3_2 C3_2 1.411(3) . ?
C3_2 C4_2 1.394(3) . ?
C3_2 C8_2 1.396(3) . ?
C4_2 C5_2 1.394(3) . ?
C4_2 H4_2 0.9500 . ?
C5_2 C6_2 1.390(3) . ?
C5_2 H5_2 0.9500 . ?
C6_2 C7_2 1.390(4) . ?
C6_2 H6_2 0.9500 . ?
C7_2 C8_2 1.382(3) . ?
C7_2 H7_2 0.9500 . ?
C8_2 H8_2 0.9500 . ?
N1_12 N2_12 1.300(18) . ?
N2_12 N3_12 1.282(13) . ?
N3_12 C3_12 1.411(13) . ?
C3_12 C8_12 1.360(15) . ?
C3_12 C4_12 1.362(15) . ?
C4_12 C5_12 1.388(16) . ?
C4_12 H4_12 0.9500 . ?
C5_12 C6_12 1.378(17) . ?
C5_12 H5_12 0.9500 . ?
C6_12 C7_12 1.394(17) . ?
C6_12 H6_12 0.9500 . ?
C7_12 C8_12 1.363(16) . ?
C7_12 H7_12 0.9500 . ?
C8_12 H8_12 0.9500 . ?
C1_3 C2_3 1.412(2) . ?
C1_3 C6_3 1.415(2) . ?
C2_3 C3_3 1.393(2) . ?
C2_3 C1_10 1.524(2) . ?
C3_3 C4_3 1.391(2) . ?
C3_3 H3_3 0.9500 . ?
C4_3 C5_3 1.389(2) . ?
C4_3 C1_9 1.527(2) . ?
C5_3 C6_3 1.398(2) . ?
C5_3 H5_3 0.9500 . ?
C6_3 C1_8 1.523(2) . ?
C1_4 C2_4 1.405(2) . ?
C1_4 C6_4 1.405(2) . ?
C1_4 N5_5 1.4649(19) . ?
C2_4 C3_4 1.398(2) . ?
C2_4 C1_6 1.522(2) . ?
C3_4 C4_4 1.372(2) . ?
C3_4 H3_4 0.9500 . ?
C4_4 C5_4 1.381(2) . ?
C4_4 H4_4 0.9500 . ?
C5_4 C6_4 1.390(2) . ?
C5_4 H5_4 0.9500 . ?
C6_4 C1_7 1.523(2) . ?
C1_5 N5_5 1.314(2) . ?
C1_5 C2_5 1.526(2) . ?
C2_5 C6_5 1.532(2) . ?
C2_5 C7_5 1.536(2) . ?
C2_5 C3_5 1.537(2) . ?
C3_5 C4_5 1.527(2) . ?
C3_5 H3A_5 0.9900 . ?
C3_5 H3AB_5 0.9900 . ?
C4_5 C9_5 1.522(2) . ?
C4_5 C8_5 1.527(2) . ?
C4_5 N5_5 1.532(2) . ?
C6_5 H6A_5 0.9800 . ?
C6_5 H6B_5 0.9800 . ?
C6_5 H6C_5 0.9800 . ?
C7_5 H7A_5 0.9800 . ?
C7_5 H7B_5 0.9800 . ?
C7_5 H7C_5 0.9800 . ?
C8_5 H8A_5 0.9800 . ?
C8_5 H8B_5 0.9800 . ?
C8_5 H8C_5 0.9800 . ?
C9_5 H9A_5 0.9800 . ?
C9_5 H9B_5 0.9800 . ?
C9_5 H9C_5 0.9800 . ?
C1_6 C2_6 1.535(2) . ?
C1_6 C3_6 1.538(2) . ?
C1_6 H1_6 1.0000 . ?
C2_6 H2A_6 0.9800 . ?
C2_6 H2B_6 0.9800 . ?
C2_6 H2C_6 0.9800 . ?
C3_6 H3A_6 0.9800 . ?
C3_6 H3B_6 0.9800 . ?
C3_6 H3C_6 0.9800 . ?
C1_7 C3_7 1.534(2) . ?
C1_7 C2_7 1.536(3) . ?
C1_7 H1_7 1.0000 . ?
C2_7 H2A_7 0.9800 . ?
C2_7 H2B_7 0.9800 . ?
C2_7 H2C_7 0.9800 . ?
C3_7 H3A_7 0.9800 . ?
C3_7 H3B_7 0.9800 . ?
C3_7 H3C_7 0.9800 . ?
C1_8 C3_8 1.528(2) . ?
C1_8 C2_8 1.534(2) . ?
C1_8 H1_8 1.0000 . ?
C2_8 H2A_8 0.9800 . ?
C2_8 H2B_8 0.9800 . ?
C2_8 H2C_8 0.9800 . ?
C3_8 H3A_8 0.9800 . ?
C3_8 H3B_8 0.9800 . ?
C3_8 H3C_8 0.9800 . ?
C1_9 C3_9 1.518(2) . ?
C1_9 C2_9 1.532(3) . ?
C1_9 H1_9 1.0000 . ?
C2_9 H2A_9 0.9800 . ?
C2_9 H2B_9 0.9800 . ?
C2_9 H2C_9 0.9800 . ?
C3_9 H3A_9 0.9800 . ?
C3_9 H3B_9 0.9800 . ?
C3_9 H3C_9 0.9800 . ?
C1_10 C2_10 1.528(2) . ?
C1_10 C3_10 1.529(2) . ?
C1_10 H1_10 1.0000 . ?
C2_10 H2A_10 0.9800 . ?
C2_10 H2B_10 0.9800 . ?
C2_10 H2C_10 0.9800 . ?
C3_10 H3A_10 0.9800 . ?
C3_10 H3B_10 0.9800 . ?
C3_10 H3C_10 0.9800 . ?

loop_
_geom_torsion_atom_site_label_1
_geom_torsion_atom_site_label_2
_geom_torsion_atom_site_label_3
_geom_torsion_atom_site_label_4
_geom_torsion
_geom_torsion_site_symmetry_1
_geom_torsion_site_symmetry_2
_geom_torsion_site_symmetry_3
_geom_torsion_site_symmetry_4
_geom_torsion_publ_flag
C1_3 B1_1 N1_2 N2_2 -13.1(12) . . . . ?
C1_5 B1_1 N1_2 N2_2 166.1(8) . . . . ?
B1_1 N1_2 N2_2 N3_2 103.7(10) . . . . ?
N1_2 N2_2 N3_2 C3_2 170.3(6) . . . . ?
N2_2 N3_2 C3_2 C4_2 161.30(17) . . . . ?
N2_2 N3_2 C3_2 C8_2 -21.1(3) . . . . ?
C8_2 C3_2 C4_2 C5_2 1.8(3) . . . . ?
N3_2 C3_2 C4_2 C5_2 179.6(2) . . . . ?
C3_2 C4_2 C5_2 C6_2 -0.8(4) . . . . ?
C4_2 C5_2 C6_2 C7_2 -0.8(6) . . . . ?
C5_2 C6_2 C7_2 C8_2 1.4(7) . . . . ?
C6_2 C7_2 C8_2 C3_2 -0.4(5) . . . . ?
C4_2 C3_2 C8_2 C7_2 -1.2(3) . . . . ?
N3_2 C3_2 C8_2 C7_2 -178.7(3) . . . . ?
C1_3 B1_1 N1_12 N2_12 7(11) . . . . ?
C1_5 B1_1 N1_12 N2_12 -167(9) . . . . ?
B1_1 N1_12 N2_12 N3_12 -109(9) . . . . ?
N1_12 N2_12 N3_12 C3_12 -175(5) . . . . ?
N2_12 N3_12 C3_12 C8_12 172.8(15) . . . . ?
N2_12 N3_12 C3_12 C4_12 -12(2) . . . . ?
C8_12 C3_12 C4_12 C5_12 -1(3) . . . . ?
N3_12 C3_12 C4_12 C5_12 -175.4(18) . . . . ?
C3_12 C4_12 C5_12 C6_12 -4(4) . . . . ?
C4_12 C5_12 C6_12 C7_12 7(5) . . . . ?
C5_12 C6_12 C7_12 C8_12 -5(6) . . . . ?
C4_12 C3_12 C8_12 C7_12 3(3) . . . . ?
N3_12 C3_12 C8_12 C7_12 178(2) . . . . ?
C6_12 C7_12 C8_12 C3_12 0(5) . . . . ?
N1_12 B1_1 C1_3 C2_3 95(3) . . . . ?
N1_2 B1_1 C1_3 C2_3 87.9(4) . . . . ?
C1_5 B1_1 C1_3 C2_3 -91.3(2) . . . . ?
N1_12 B1_1 C1_3 C6_3 -83(3) . . . . ?
N1_2 B1_1 C1_3 C6_3 -90.2(4) . . . . ?
C1_5 B1_1 C1_3 C6_3 90.7(2) . . . . ?
C6_3 C1_3 C2_3 C3_3 -3.0(2) . . . . ?
B1_1 C1_3 C2_3 C3_3 178.90(15) . . . . ?
C6_3 C1_3 C2_3 C1_10 175.79(14) . . . . ?
B1_1 C1_3 C2_3 C1_10 -2.3(2) . . . . ?
C1_3 C2_3 C3_3 C4_3 0.3(3) . . . . ?
C1_10 C2_3 C3_3 C4_3 -178.47(15) . . . . ?
C2_3 C3_3 C4_3 C5_3 2.0(3) . . . . ?
C2_3 C3_3 C4_3 C1_9 -175.27(16) . . . . ?
C3_3 C4_3 C5_3 C6_3 -1.7(3) . . . . ?
C1_9 C4_3 C5_3 C6_3 175.50(16) . . . . ?
C4_3 C5_3 C6_3 C1_3 -1.0(3) . . . . ?
C4_3 C5_3 C6_3 C1_8 175.93(15) . . . . ?
C2_3 C1_3 C6_3 C5_3 3.3(2) . . . . ?
B1_1 C1_3 C6_3 C5_3 -178.58(15) . . . . ?
C2_3 C1_3 C6_3 C1_8 -173.59(15) . . . . ?
B1_1 C1_3 C6_3 C1_8 4.5(2) . . . . ?
C6_4 C1_4 C2_4 C3_4 -1.6(2) . . . . ?
N5_5 C1_4 C2_4 C3_4 178.60(15) . . . . ?
C6_4 C1_4 C2_4 C1_6 173.00(16) . . . . ?
N5_5 C1_4 C2_4 C1_6 -6.8(2) . . . . ?
C1_4 C2_4 C3_4 C4_4 -0.5(3) . . . . ?
C1_6 C2_4 C3_4 C4_4 -175.55(16) . . . . ?
C2_4 C3_4 C4_4 C5_4 1.5(3) . . . . ?
C3_4 C4_4 C5_4 C6_4 -0.3(3) . . . . ?
C4_4 C5_4 C6_4 C1_4 -1.7(3) . . . . ?
C4_4 C5_4 C6_4 C1_7 174.07(16) . . . . ?
C2_4 C1_4 C6_4 C5_4 2.7(2) . . . . ?
N5_5 C1_4 C6_4 C5_4 -177.54(15) . . . . ?
C2_4 C1_4 C6_4 C1_7 -172.76(16) . . . . ?
N5_5 C1_4 C6_4 C1_7 7.0(2) . . . . ?
N1_12 B1_1 C1_5 N5_5 1(3) . . . . ?
N1_2 B1_1 C1_5 N5_5 7.7(4) . . . . ?
C1_3 B1_1 C1_5 N5_5 -173.11(15) . . . . ?
N1_12 B1_1 C1_5 C2_5 177(3) . . . . ?
N1_2 B1_1 C1_5 C2_5 -175.8(4) . . . . ?
C1_3 B1_1 C1_5 C2_5 3.4(2) . . . . ?
N5_5 C1_5 C2_5 C6_5 -133.79(15) . . . . ?
B1_1 C1_5 C2_5 C6_5 49.2(2) . . . . ?
N5_5 C1_5 C2_5 C7_5 105.48(15) . . . . ?
B1_1 C1_5 C2_5 C7_5 -71.50(19) . . . . ?
N5_5 C1_5 C2_5 C3_5 -14.55(17) . . . . ?
B1_1 C1_5 C2_5 C3_5 168.47(14) . . . . ?
C1_5 C2_5 C3_5 C4_5 22.24(17) . . . . ?
C6_5 C2_5 C3_5 C4_5 144.49(14) . . . . ?
C7_5 C2_5 C3_5 C4_5 -93.39(16) . . . . ?
C2_5 C3_5 C4_5 C9_5 -139.87(15) . . . . ?
C2_5 C3_5 C4_5 C8_5 96.93(17) . . . . ?
C2_5 C3_5 C4_5 N5_5 -20.81(16) . . . . ?
C2_5 C1_5 N5_5 C1_4 -178.08(13) . . . . ?
B1_1 C1_5 N5_5 C1_4 -1.1(2) . . . . ?
C2_5 C1_5 N5_5 C4_5 1.16(18) . . . . ?
B1_1 C1_5 N5_5 C4_5 178.16(14) . . . . ?
C2_4 C1_4 N5_5 C1_5 88.5(2) . . . . ?
C6_4 C1_4 N5_5 C1_5 -91.33(19) . . . . ?
C2_4 C1_4 N5_5 C4_5 -90.76(18) . . . . ?
C6_4 C1_4 N5_5 C4_5 89.46(18) . . . . ?
C9_5 C4_5 N5_5 C1_5 132.54(15) . . . . ?
C3_5 C4_5 N5_5 C1_5 12.68(17) . . . . ?
C8_5 C4_5 N5_5 C1_5 -106.76(16) . . . . ?
C9_5 C4_5 N5_5 C1_4 -48.17(19) . . . . ?
C3_5 C4_5 N5_5 C1_4 -168.03(13) . . . . ?
C8_5 C4_5 N5_5 C1_4 72.53(18) . . . . ?
C3_4 C2_4 C1_6 C2_6 59.5(2) . . . . ?
C1_4 C2_4 C1_6 C2_6 -115.05(18) . . . . ?
C3_4 C2_4 C1_6 C3_6 -62.4(2) . . . . ?
C1_4 C2_4 C1_6 C3_6 122.98(18) . . . . ?
C5_4 C6_4 C1_7 C3_7 56.1(2) . . . . ?
C1_4 C6_4 C1_7 C3_7 -128.52(17) . . . . ?
C5_4 C6_4 C1_7 C2_7 -66.7(2) . . . . ?
C1_4 C6_4 C1_7 C2_7 108.71(18) . . . . ?
C5_3 C6_3 C1_8 C3_8 42.0(2) . . . . ?
C1_3 C6_3 C1_8 C3_8 -141.08(16) . . . . ?
C5_3 C6_3 C1_8 C2_8 -81.72(19) . . . . ?
C1_3 C6_3 C1_8 C2_8 95.19(18) . . . . ?
C5_3 C4_3 C1_9 C3_9 38.0(2) . . . . ?
C3_3 C4_3 C1_9 C3_9 -144.86(17) . . . . ?
C5_3 C4_3 C1_9 C2_9 -86.5(2) . . . . ?
C3_3 C4_3 C1_9 C2_9 90.6(2) . . . . ?
C3_3 C2_3 C1_10 C2_10 86.63(19) . . . . ?
C1_3 C2_3 C1_10 C2_10 -92.15(19) . . . . ?
C3_3 C2_3 C1_10 C3_10 -37.5(2) . . . . ?
C1_3 C2_3 C1_10 C3_10 143.74(16) . . . . ?
